data_2209187
loop_
_publ_author_name
'Guang-Bo Che'

_publ_section_title
<i>catena</i>-Poly[[(2-phenyl-1<i>H</i>-1,3,7,8-tetraazacyclopenta[l]phenanthrene)manganese(II)]-\m-benzene-1,4-dicarboxylato]
_journal_coeditor_code HB2049
_journal_issue 6
_journal_name_full 'Acta Crystallographica Section E'
_journal_page_first m1244
_journal_page_last m1246
_journal_paper_doi 10.1107/S1600536806016606
_journal_volume 62
_journal_year 2006
_chemical_formula_iupac '[Mn (C8 H4 O4) (C19 H12 N4)2]'
_chemical_formula_moiety 'C46 H28 Mn N8 O4'
_chemical_formula_sum 'C46 H28 Mn N8 O4'
_chemical_formula_weight 811.72
_chemical_name_systematic
;catena-Poly[[(2-phenyl-1H-1,3,7,8-
tetraazacyclopenta[l]phenanthrene)manganese(II)]-\m-benzene-1,4-dicarboxylato]
;
_space_group_IT_number 2
_symmetry_cell_setting triclinic
_symmetry_space_group_name_Hall '-P 1'
_symmetry_space_group_name_H-M 'P -1'
_atom_sites_solution_hydrogens geom
_atom_sites_solution_primary direct
_atom_sites_solution_secondary difmap
_audit_creation_method SHELXL-97
_cell_angle_alpha 90.48(3)
_cell_angle_beta 114.87(3)
_cell_angle_gamma 111.63(3)
_cell_formula_units_Z 1
_cell_length_a 9.6550(19)
_cell_length_b 10.451(2)
_cell_length_c 10.626(2)
_cell_measurement_reflns_used 6215
_cell_measurement_temperature 292(2)
_cell_measurement_theta_max 27.48
_cell_measurement_theta_min 3.32
_cell_volume 887.1(5)
_computing_cell_refinement PROCESS-AUTO
_computing_data_collection 'PROCESS-AUTO (Rigaku, 1998)'
_computing_data_reduction PROCESS-AUTO
_computing_molecular_graphics 'SHELXTL-Plus (Sheldrick, 1990)'
_computing_publication_material SHELXTL-Plus
_computing_structure_refinement 'SHELXL97 (Sheldrick, 1997)'
_computing_structure_solution 'SHELXS97 (Sheldrick, 1997)'
_diffrn_ambient_temperature 292(2)
_diffrn_detector_area_resol_mean 10.0
_diffrn_measured_fraction_theta_full 0.995
_diffrn_measured_fraction_theta_max 0.985
_diffrn_measurement_device_type 'Rigaku R-AXIS RAPID'
_diffrn_measurement_method \w
_diffrn_radiation_monochromator graphite
_diffrn_radiation_source 'rotor target'
_diffrn_radiation_type MoK\a
_diffrn_radiation_wavelength 0.71073
_diffrn_reflns_av_R_equivalents 0.0485
_diffrn_reflns_av_sigmaI/netI 0.0697
_diffrn_reflns_limit_h_max 12
_diffrn_reflns_limit_h_min -11
_diffrn_reflns_limit_k_max 13
_diffrn_reflns_limit_k_min -13
_diffrn_reflns_limit_l_max 13
_diffrn_reflns_limit_l_min -13
_diffrn_reflns_number 8728
_diffrn_reflns_theta_full 25.00
_diffrn_reflns_theta_max 27.48
_diffrn_reflns_theta_min 3.32
_diffrn_standards_decay_% 0
_diffrn_standards_interval_count 0
_diffrn_standards_interval_time 0
_diffrn_standards_number 0
_exptl_absorpt_coefficient_mu 0.434
_exptl_absorpt_correction_T_max 0.918
_exptl_absorpt_correction_T_min 0.872
_exptl_absorpt_correction_type multi-scan
_exptl_absorpt_process_details '(ABSCOR; Higashi, 1995)'
_exptl_crystal_colour yellow
_exptl_crystal_density_diffrn 1.519
_exptl_crystal_density_method 'not measured'
_exptl_crystal_description block
_exptl_crystal_F_000 417
_exptl_crystal_size_max 0.30
_exptl_crystal_size_mid 0.27
_exptl_crystal_size_min 0.17
_refine_diff_density_max 0.892
_refine_diff_density_min -0.379
_refine_ls_extinction_method none
_refine_ls_goodness_of_fit_ref 1.054
_refine_ls_hydrogen_treatment constr
_refine_ls_matrix_type full
_refine_ls_number_parameters 268
_refine_ls_number_reflns 4009
_refine_ls_number_restraints 0
_refine_ls_restrained_S_all 1.054
_refine_ls_R_factor_all 0.0994
_refine_ls_R_factor_gt 0.0537
_refine_ls_shift/su_max 0.000
_refine_ls_shift/su_mean 0.000
_refine_ls_structure_factor_coef Fsqd
_refine_ls_weighting_details 'calc w=1/[\s^2^(Fo^2^)+(0.0625P)^2^+0.1905P] where P=(Fo^2^+2Fc^2^)/3'
_refine_ls_weighting_scheme calc
_refine_ls_wR_factor_gt 0.1210
_refine_ls_wR_factor_ref 0.1425
_reflns_number_gt 2443
_reflns_number_total 4009
_reflns_threshold_expression I>2\s(I)
_cod_data_source_file hb2049.cif
_cod_data_source_block I
_cod_depositor_comments
;
The following automatic conversions were performed:
'_symmetry_cell_setting' value 'Triclinic' changed to 'triclinic'
according to '/home/saulius/struct/CIF-dictionaries/cif_core.dic'
dictionary named 'cif_core.dic' version 2.4.1 from 2010-06-29.

Automatic conversion script
Id: cif_fix_enum 1527 2010-12-29 10:47:43Z saulius 

The following automatic conversions were performed:

'_symmetry_cell_setting' value 'Triclinic' changed to 'triclinic'
according to /home/saulius/struct/CIF-dictionaries/cif_core.dic
dictionary named 'cif_core.dic' version 2.4.1 from 2010-06-29.

Automatic conversion script
Id: cif_fix_values 1715 2011-07-08 13:25:40Z adriana 
;
_cod_database_code 2209187
_cod_database_fobs_code 2209187

loop_
_symmetry_equiv_pos_as_xyz
'x, y, z'
'-x, -y, -z'

loop_
_atom_site_type_symbol
_atom_site_label
_atom_site_fract_x
_atom_site_fract_y
_atom_site_fract_z
_atom_site_U_iso_or_equiv
_atom_site_adp_type
_atom_site_calc_flag
_atom_site_refinement_flags
_atom_site_occupancy
C C8 -0.3568(5) -0.1731(4) -0.4734(4) 0.0541(9) Uani d . 1
H H8 -0.4334 -0.1479 -0.5447 0.065 Uiso calc R 1
C C9 -0.2493(5) -0.0841(3) -0.3413(4) 0.0481(8) Uani d . 1
H H9 -0.2540 0.0020 -0.3282 0.058 Uiso calc R 1
C C10 -0.1286(4) -0.2367(3) -0.2561(3) 0.0347(7) Uani d . 1
N N2 -0.1421(3) -0.1148(3) -0.2344(3) 0.0395(6) Uani d . 1
C C1 0.2105(4) -0.1937(4) 0.0864(4) 0.0495(9) Uani d . 1
H H1 0.2734 -0.1289 0.1712 0.059 Uiso calc R 1
C C2 0.2484(5) -0.3083(4) 0.0768(4) 0.0563(10) Uani d . 1
H H2 0.3357 -0.3186 0.1524 0.068 Uiso calc R 1
C C3 0.1549(4) -0.4051(3) -0.0457(4) 0.0496(9) Uani d . 1
H H3 0.1756 -0.4841 -0.0541 0.059 Uiso calc R 1
C C4 0.0281(4) -0.3852(3) -0.1585(3) 0.0392(7) Uani d . 1
C C5 -0.0009(4) -0.2653(3) -0.1410(3) 0.0349(7) Uani d . 1
C C6 -0.2286(4) -0.3307(3) -0.3872(3) 0.0389(7) Uani d . 1
C C7 -0.3470(5) -0.2980(4) -0.4957(4) 0.0482(8) Uani d . 1
H H7 -0.4184 -0.3601 -0.5819 0.058 Uiso calc R 1
C C11 -0.1968(4) -0.4519(3) -0.4028(3) 0.0398(7) Uani d . 1
C C12 -0.0752(4) -0.4765(3) -0.2935(3) 0.0395(7) Uani d . 1
C C13 -0.1945(4) -0.6379(3) -0.4845(3) 0.0390(7) Uani d . 1
C C14 -0.2296(4) -0.7600(3) -0.5808(3) 0.0375(7) Uani d . 1
C C15 -0.3702(5) -0.8043(4) -0.7108(4) 0.0517(9) Uani d . 1
H H15 -0.4425 -0.7596 -0.7333 0.062 Uiso calc R 1
C C16 -0.4042(5) -0.9148(4) -0.8079(4) 0.0561(10) Uani d . 1
H H16 -0.4980 -0.9426 -0.8956 0.067 Uiso calc R 1
C C17 -0.3002(5) -0.9832(4) -0.7752(4) 0.0511(9) Uani d . 1
H H17 -0.3232 -1.0572 -0.8405 0.061 Uiso calc R 1
C C18 -0.1620(5) -0.9417(4) -0.6457(4) 0.0506(9) Uani d . 1
H H18 -0.0922 -0.9888 -0.6231 0.061 Uiso calc R 1
C C19 -0.1251(4) -0.8300(3) -0.5475(4) 0.0442(8) Uani d . 1
H H19 -0.0309 -0.8024 -0.4601 0.053 Uiso calc R 1
C C20 0.1984(4) 0.2453(3) -0.0889(3) 0.0350(7) Uani d . 1
C C21 0.3566(4) 0.3766(3) -0.0435(3) 0.0328(6) Uani d . 1
C C22 0.4636(4) 0.4312(3) 0.0998(3) 0.0376(7) Uani d . 1
H H22 0.4385 0.3853 0.1670 0.045 Uiso calc R 1
C C23 0.6068(4) 0.5533(3) 0.1426(3) 0.0377(7) Uani d . 1
H H23 0.6789 0.5883 0.2384 0.045 Uiso calc R 1
N N1 0.0912(3) -0.1710(3) -0.0169(3) 0.0394(6) Uani d . 1
N N3 -0.0743(3) -0.5966(3) -0.3466(3) 0.0420(7) Uani d . 1
H H3A -0.0107 -0.6376 -0.3018 0.050 Uiso calc R 1
N N4 -0.2722(3) -0.5535(3) -0.5228(3) 0.0422(6) Uani d . 1
O O1 0.2068(3) 0.1568(2) -0.0092(2) 0.0412(5) Uani d . 1
O O2 0.0715(3) 0.2330(2) -0.1983(2) 0.0475(6) Uani d . 1
Mn Mn1 0.0000 0.0000 0.0000 0.0343(2) Uani d S 1

loop_
_atom_site_aniso_label
_atom_site_aniso_U_11
_atom_site_aniso_U_22
_atom_site_aniso_U_33
_atom_site_aniso_U_12
_atom_site_aniso_U_13
_atom_site_aniso_U_23
C8 0.068(2) 0.055(2) 0.046(2) 0.037(2) 0.0209(19) 0.0118(17)
C9 0.067(2) 0.0395(18) 0.047(2) 0.0306(18) 0.0273(19) 0.0101(15)
C10 0.0412(17) 0.0272(14) 0.0406(18) 0.0132(14) 0.0235(15) 0.0049(12)
N2 0.0527(16) 0.0309(13) 0.0437(16) 0.0208(13) 0.0266(14) 0.0082(11)
C1 0.047(2) 0.0471(19) 0.044(2) 0.0199(17) 0.0117(17) -0.0083(15)
C2 0.056(2) 0.058(2) 0.050(2) 0.033(2) 0.0105(18) -0.0045(17)
C3 0.056(2) 0.0408(18) 0.050(2) 0.0258(17) 0.0168(18) -0.0004(15)
C4 0.0463(18) 0.0284(14) 0.0423(19) 0.0139(14) 0.0209(15) 0.0029(13)
C5 0.0382(16) 0.0244(14) 0.0403(18) 0.0082(13) 0.0205(14) 0.0020(12)
C6 0.0453(18) 0.0335(16) 0.0370(18) 0.0152(15) 0.0188(15) 0.0055(13)
C7 0.059(2) 0.0449(19) 0.0398(19) 0.0254(18) 0.0183(17) 0.0036(15)
C11 0.0497(19) 0.0296(15) 0.0397(18) 0.0153(15) 0.0207(16) 0.0031(13)
C12 0.0511(19) 0.0269(14) 0.0399(18) 0.0146(14) 0.0215(16) 0.0040(13)
C13 0.0481(19) 0.0288(15) 0.0361(18) 0.0139(14) 0.0172(15) 0.0014(13)
C14 0.0458(18) 0.0315(15) 0.0393(18) 0.0157(14) 0.0231(16) 0.0047(13)
C15 0.056(2) 0.050(2) 0.049(2) 0.0273(18) 0.0187(19) 0.0005(16)
C16 0.060(2) 0.057(2) 0.040(2) 0.020(2) 0.0161(18) -0.0065(17)
C17 0.063(2) 0.0443(19) 0.046(2) 0.0222(18) 0.0253(19) -0.0057(16)
C18 0.065(2) 0.047(2) 0.055(2) 0.0318(19) 0.033(2) 0.0092(16)
C19 0.0491(19) 0.0401(18) 0.0413(19) 0.0164(16) 0.0205(16) 0.0024(14)
C20 0.0389(17) 0.0262(14) 0.0409(18) 0.0115(13) 0.0204(15) 0.0044(13)
C21 0.0364(16) 0.0248(13) 0.0396(18) 0.0122(13) 0.0199(15) 0.0064(12)
C22 0.0442(18) 0.0329(15) 0.0382(18) 0.0134(14) 0.0230(15) 0.0121(13)
C23 0.0430(18) 0.0335(15) 0.0315(17) 0.0121(14) 0.0156(15) 0.0036(13)
N1 0.0382(14) 0.0326(13) 0.0391(15) 0.0099(12) 0.0144(13) -0.0025(11)
N3 0.0544(17) 0.0305(13) 0.0422(17) 0.0212(13) 0.0198(14) 0.0029(11)
N4 0.0524(17) 0.0338(14) 0.0386(15) 0.0180(13) 0.0189(13) 0.0026(11)
O1 0.0410(12) 0.0269(10) 0.0541(14) 0.0094(10) 0.0240(11) 0.0114(10)
O2 0.0400(13) 0.0369(12) 0.0463(14) 0.0083(10) 0.0090(12) 0.0056(10)
Mn1 0.0399(4) 0.0208(3) 0.0418(4) 0.0090(3) 0.0213(3) 0.0028(3)

loop_
_atom_type_symbol
_atom_type_description
_atom_type_scat_dispersion_real
_atom_type_scat_dispersion_imag
_atom_type_scat_source
C C 0.0030 0.0020 'International Tables Vol C Tables 4.2.6.8 and 6.1.1.4'
H H 0.0000 0.0000 'International Tables Vol C Tables 4.2.6.8 and 6.1.1.4'
N N 0.0060 0.0030 'International Tables Vol C Tables 4.2.6.8 and 6.1.1.4'
O O 0.0110 0.0060 'International Tables Vol C Tables 4.2.6.8 and 6.1.1.4'
Mn Mn 0.3370 0.7280 'International Tables Vol C Tables 4.2.6.8 and 6.1.1.4'

loop_
_geom_angle_atom_site_label_1
_geom_angle_atom_site_label_2
_geom_angle_atom_site_label_3
_geom_angle_site_symmetry_1
_geom_angle_site_symmetry_3
_geom_angle
_geom_angle_publ_flag
C7 C8 C9 . . 118.6(3) ?
C7 C8 H8 . . 120.7 ?
C9 C8 H8 . . 120.7 ?
N2 C9 C8 . . 124.0(3) ?
N2 C9 H9 . . 118.0 ?
C8 C9 H9 . . 118.0 ?
N2 C10 C6 . . 121.8(3) ?
N2 C10 C5 . . 117.8(3) ?
C6 C10 C5 . . 120.3(2) ?
C9 N2 C10 . . 117.9(3) ?
C9 N2 Mn1 . . 126.8(2) ?
C10 N2 Mn1 . . 114.6(2) ?
N1 C1 C2 . . 124.1(3) ?
N1 C1 H1 . . 117.9 ?
C2 C1 H1 . . 117.9 ?
C3 C2 C1 . . 118.4(3) ?
C3 C2 H2 . . 120.8 ?
C1 C2 H2 . . 120.8 ?
C2 C3 C4 . . 119.6(3) ?
C2 C3 H3 . . 120.2 ?
C4 C3 H3 . . 120.2 ?
C3 C4 C5 . . 118.5(3) ?
C3 C4 C12 . . 125.0(3) ?
C5 C4 C12 . . 116.5(3) ?
N1 C5 C4 . . 121.3(3) ?
N1 C5 C10 . . 117.6(2) ?
C4 C5 C10 . . 121.1(3) ?
C7 C6 C10 . . 118.6(3) ?
C7 C6 C11 . . 123.7(3) ?
C10 C6 C11 . . 117.6(3) ?
C8 C7 C6 . . 119.0(3) ?
C8 C7 H7 . . 120.5 ?
C6 C7 H7 . . 120.5 ?
C12 C11 N4 . . 111.1(3) ?
C12 C11 C6 . . 121.1(3) ?
N4 C11 C6 . . 127.7(3) ?
C11 C12 N3 . . 105.6(3) ?
C11 C12 C4 . . 123.3(3) ?
N3 C12 C4 . . 131.0(3) ?
N4 C13 N3 . . 112.5(2) ?
N4 C13 C14 . . 123.7(3) ?
N3 C13 C14 . . 123.8(3) ?
C15 C14 C19 . . 119.0(3) ?
C15 C14 C13 . . 118.5(3) ?
C19 C14 C13 . . 122.5(3) ?
C14 C15 C16 . . 120.6(3) ?
C14 C15 H15 . . 119.7 ?
C16 C15 H15 . . 119.7 ?
C17 C16 C15 . . 120.3(3) ?
C17 C16 H16 . . 119.8 ?
C15 C16 H16 . . 119.8 ?
C16 C17 C18 . . 119.6(3) ?
C16 C17 H17 . . 120.2 ?
C18 C17 H17 . . 120.2 ?
C17 C18 C19 . . 120.8(3) ?
C17 C18 H18 . . 119.6 ?
C19 C18 H18 . . 119.6 ?
C14 C19 C18 . . 119.7(3) ?
C14 C19 H19 . . 120.2 ?
C18 C19 H19 . . 120.2 ?
O2 C20 O1 . . 125.4(3) ?
O2 C20 C21 . . 118.9(3) ?
O1 C20 C21 . . 115.7(3) ?
C23 C21 C22 2_665 . 119.5(3) ?
C23 C21 C20 2_665 . 120.6(3) ?
C22 C21 C20 . . 119.8(3) ?
C23 C22 C21 . . 120.3(3) ?
C23 C22 H22 . . 119.8 ?
C21 C22 H22 . . 119.8 ?
C21 C23 C22 2_665 . 120.2(3) ?
C21 C23 H23 2_665 . 119.9 ?
C22 C23 H23 . . 119.9 ?
C1 N1 C5 . . 118.1(3) ?
C1 N1 Mn1 . . 125.9(2) ?
C5 N1 Mn1 . . 115.6(2) ?
C13 N3 C12 . . 106.6(3) ?
C13 N3 H3A . . 126.7 ?
C12 N3 H3A . . 126.7 ?
C13 N4 C11 . . 104.3(3) ?
C20 O1 Mn1 . . 125.0(2) ?
O1 Mn1 O1 . 2 180.0 n
O1 Mn1 N1 . 2 87.85(9) n
O1 Mn1 N1 2 2 92.15(9) ?
O1 Mn1 N1 . . 92.15(9) n
O1 Mn1 N1 2 . 87.85(9) ?
N1 Mn1 N1 2 . 180.0 ?
O1 Mn1 N2 . 2 81.99(10) n
O1 Mn1 N2 2 2 98.01(10) n
N1 Mn1 N2 2 2 72.02(9) n
N1 Mn1 N2 . 2 107.98(9) n
O1 Mn1 N2 . . 98.01(10) ?
O1 Mn1 N2 2 . 81.99(10) ?
N1 Mn1 N2 2 . 107.98(9) ?
N1 Mn1 N2 . . 72.02(9) y
N2 Mn1 N2 2 . 180.0 n

loop_
_geom_bond_atom_site_label_1
_geom_bond_atom_site_label_2
_geom_bond_site_symmetry_2
_geom_bond_distance
_geom_bond_publ_flag
C8 C7 . 1.369(4) ?
C8 C9 . 1.398(5) ?
C8 H8 . 0.9300 ?
C9 N2 . 1.313(4) ?
C9 H9 . 0.9300 ?
C10 N2 . 1.355(3) ?
C10 C6 . 1.409(4) ?
C10 C5 . 1.455(4) ?
C1 N1 . 1.315(4) ?
C1 C2 . 1.391(4) ?
C1 H1 . 0.9300 ?
C2 C3 . 1.360(5) ?
C2 H2 . 0.9300 ?
C3 C4 . 1.391(5) ?
C3 H3 . 0.9300 ?
C4 C5 . 1.408(4) ?
C4 C12 . 1.427(4) ?
C5 N1 . 1.359(4) ?
C6 C7 . 1.392(5) ?
C6 C11 . 1.433(4) ?
C7 H7 . 0.9300 ?
C11 C12 . 1.369(4) ?
C11 N4 . 1.381(4) ?
C12 N3 . 1.376(3) ?
C13 N4 . 1.321(4) ?
C13 N3 . 1.367(4) ?
C13 C14 . 1.468(4) ?
C14 C15 . 1.384(5) ?
C14 C19 . 1.388(4) ?
C15 C16 . 1.385(5) ?
C15 H15 . 0.9300 ?
C16 C17 . 1.371(5) ?
C16 H16 . 0.9300 ?
C17 C18 . 1.372(5) ?
C17 H17 . 0.9300 ?
C18 C19 . 1.392(4) ?
C18 H18 . 0.9300 ?
C19 H19 . 0.9300 ?
C20 C21 . 1.508(4) ?
C21 C23 2_665 1.380(4) ?
C21 C22 . 1.393(4) ?
C22 C23 . 1.381(4) ?
C22 H22 . 0.9300 ?
C23 C21 2_665 1.380(4) ?
C23 H23 . 0.9300 ?
N3 H3A . 0.8600 ?
Mn1 O1 . 2.106(2) y
Mn1 O1 2 2.106(2) ?
Mn1 N1 . 2.300(2) y
Mn1 N2 . 2.321(3) y
Mn1 N1 2 2.300(2) ?
Mn1 N2 2 2.321(3) ?
C20 O2 . 1.246(4) y
C20 O1 . 1.261(4) y

loop_
_geom_hbond_atom_site_label_D
_geom_hbond_atom_site_label_H
_geom_hbond_atom_site_label_A
_geom_hbond_site_symmetry_A
_geom_hbond_distance_DH
_geom_hbond_distance_HA
_geom_hbond_distance_DA
_geom_hbond_angle_DHA
N3 H3A O2 1_545 0.86 1.94 2.769(4) 163
